data_4337902
loop_
_publ_author_name
'Schwamm, Ryan J.'
'Day, Benjamin M.'
'Coles, Martyn P.'
'Fitchett, Christopher M.'

_publ_section_title
;
 Low-Coordinate Bismuth Cations.
;
_journal_issue 7
_journal_name_full 'Inorganic chemistry'
_journal_page_first 3778
_journal_paper_doi 10.1021/ic500113g
_journal_volume 53
_journal_year 2014
_chemical_formula_moiety '4(C32 H45 Bi N2 Si), C7'
_chemical_formula_sum 'C135 H180 Bi4 N8 Si4'
_chemical_formula_weight 2863.15
_chemical_name_systematic
;
 ?
;
_space_group_crystal_system triclinic
_space_group_IT_number 2
_space_group_name_Hall '-P 1'
_space_group_name_H-M_alt 'P -1'
_symmetry_space_group_name_Hall '-P 1'
_symmetry_space_group_name_H-M 'P -1'
_atom_sites_solution_hydrogens geom
_atom_sites_solution_primary iterative
_audit_creation_date 2013-10-25
_audit_creation_method
;
Olex2 1.2
(compiled 2013.09.17 svn.r2790 for OlexSys, GUI svn.r4601)
;
_cell_angle_alpha 108.940(2)
_cell_angle_beta 93.6783(18)
_cell_angle_gamma 100.2794(18)
_cell_formula_units_Z 1
_cell_length_a 12.9068(2)
_cell_length_b 15.6323(4)
_cell_length_c 17.3240(5)
_cell_measurement_reflns_used 32723
_cell_measurement_temperature 120.0(1)
_cell_measurement_theta_max 37.2900
_cell_measurement_theta_min 3.1700
_cell_volume 3224.93(14)
_computing_cell_refinement
;
CrysAlisPro, Agilent Technologies,
Version 1.171.36.28 (release 01-02-2013 CrysAlis171 .NET)
(compiled Feb  1 2013,16:14:44)
;
_computing_data_collection
;
CrysAlisPro, Agilent Technologies,
Version 1.171.36.28 (release 01-02-2013 CrysAlis171 .NET)
(compiled Feb  1 2013,16:14:44)
;
_computing_data_reduction
;
CrysAlisPro, Agilent Technologies,
Version 1.171.36.28 (release 01-02-2013 CrysAlis171 .NET)
(compiled Feb  1 2013,16:14:44)
;
_computing_molecular_graphics
;
O. V. Dolomanov, L. J. Bourhis, R. J. Gildea, J. A. K. Howard and H. Puschmann,
OLEX2: a complete structure solution, refinement and analysis program.
J. Appl. Cryst. (2009). 42, 339-341.
;
_computing_publication_material
;
O. V. Dolomanov, L. J. Bourhis, R. J. Gildea, J. A. K. Howard and H. Puschmann,
OLEX2: a complete structure solution, refinement and analysis program.
J. Appl. Cryst. (2009). 42, 339-341.
;
_computing_structure_refinement
'L.J. Bourhis, O.V. Dolomanov, R.J. Gildea, J.A.K. Howard, H. Puschmann, in preparation (2013)'
_computing_structure_solution
'L.J. Bourhis, O.V. Dolomanov, R.J. Gildea, J.A.K. Howard, H. Puschmann, in preparation (2013)'
_diffrn_ambient_temperature 120.02(10)
_diffrn_detector_area_resol_mean 5.3250
_diffrn_measured_fraction_theta_full 0.9995
_diffrn_measured_fraction_theta_max 0.9486
_diffrn_measurement_device_type 'SuperNova, Dual, Cu at zero, Atlas'
_diffrn_measurement_method '\w scans'
_diffrn_orient_matrix_UB_11 0.0173947000
_diffrn_orient_matrix_UB_12 0.0023846000
_diffrn_orient_matrix_UB_13 -0.0374067000
_diffrn_orient_matrix_UB_21 0.0065963000
_diffrn_orient_matrix_UB_22 0.0488446000
_diffrn_orient_matrix_UB_23 0.0154519000
_diffrn_orient_matrix_UB_31 0.0531788000
_diffrn_orient_matrix_UB_32 0.0041379000
_diffrn_orient_matrix_UB_33 0.0163868000
_diffrn_radiation_monochromator mirror
_diffrn_radiation_type 'Mo K\a'
_diffrn_radiation_wavelength 0.7107
_diffrn_reflns_av_R_equivalents 0.0354
_diffrn_reflns_av_unetI/netI 0.0336
_diffrn_reflns_Laue_measured_fraction_full 0.999
_diffrn_reflns_Laue_measured_fraction_max 0.999
_diffrn_reflns_limit_h_max 18
_diffrn_reflns_limit_h_min -18
_diffrn_reflns_limit_k_max 21
_diffrn_reflns_limit_k_min -21
_diffrn_reflns_limit_l_max 24
_diffrn_reflns_limit_l_min -24
_diffrn_reflns_number 66037
_diffrn_reflns_point_group_measured_fraction_full 0.999
_diffrn_reflns_point_group_measured_fraction_max 0.999
_diffrn_reflns_theta_full 26.000
_diffrn_reflns_theta_max 30.000
_diffrn_reflns_theta_min 2.664
_diffrn_source 'SuperNova (Mo) X-ray Source'
_exptl_absorpt_coefficient_mu 5.528
_exptl_absorpt_correction_T_max 1.00000
_exptl_absorpt_correction_T_min 0.56171
_exptl_absorpt_correction_type multi-scan
_exptl_absorpt_process_details
;
CrysAlisPro, Agilent Technologies,
Version 1.171.36.28 (release 01-02-2013 CrysAlis171 .NET)
(compiled Feb  1 2013,16:14:44)
Empirical absorption correction using spherical harmonics,
 implemented in SCALE3 ABSPACK scaling algorithm.
;
_exptl_crystal_colour yellow
_exptl_crystal_colour_primary yellow
_exptl_crystal_density_diffrn 1.474
_exptl_crystal_density_method 'not measured'
_exptl_crystal_description plate
_exptl_crystal_F_000 1434
_exptl_crystal_size_max 0.35
_exptl_crystal_size_mid 0.16
_exptl_crystal_size_min 0.05
_refine_diff_density_max 1.824
_refine_diff_density_min -0.966
_refine_diff_density_rms 0.104
_refine_ls_extinction_method none
_refine_ls_goodness_of_fit_ref 1.036
_refine_ls_hydrogen_treatment constr
_refine_ls_matrix_type full
_refine_ls_number_parameters 714
_refine_ls_number_reflns 18799
_refine_ls_number_restraints 0
_refine_ls_restrained_S_all 1.036
_refine_ls_R_factor_all 0.0332
_refine_ls_R_factor_gt 0.0237
_refine_ls_shift/su_max 0.005
_refine_ls_shift/su_mean 0.000
_refine_ls_structure_factor_coef Fsqd
_refine_ls_weighting_details
;
 w=1/[\s^2^(Fo^2^)+(0.0216P)^2^+2.3857P]
 where P=(Fo^2^+2Fc^2^)/3
;
_refine_ls_weighting_scheme calc
_refine_ls_wR_factor_gt 0.0527
_refine_ls_wR_factor_ref 0.0558
_reflns_Friedel_coverage 0.000
_reflns_number_gt 15967
_reflns_number_total 18799
_reflns_threshold_expression 'I > 2\s(I)'
_cod_data_source_file ic500113g_si_002.cif
_cod_data_source_block (4)
_cod_depositor_comments 'Adding full bibliography for 4337900--4337903.cif.'
_cod_original_cell_volume 3224.91(14)
_cod_database_code 4337902
_shelxl_version_number 2013-2
_shelx_space_group_comment
;
The symmetry employed for this shelxl refinement is uniquely defined
by the following loop, which should always be used as a source of
symmetry information in preference to the above space-group names.
They are only intended as comments.
;
_reflns_odcompleteness_completeness 99.95
_reflns_odcompleteness_iscentric 1
_reflns_odcompleteness_theta 36.23
_olex2_refinement_description
;
1. Others
 Fixed Sof: C71(0.5) C73(0.5) C74(0.5)
 Fixed Uiso: H1Da(0.032) H1Db(0.032) H1Dc(0.032) H1Ua(0.032) H1Ub(0.032)
 H1Uc(0.032) H3(0.032) H4(0.036) H5(0.031) H7(0.028) H8a(0.057) H8b(0.057)
 H8c(0.057) H9a(0.065) H9b(0.065) H9c(0.065) H10(0.029) H11a(0.061) H11b(0.061)
 H11c(0.061) H12a(0.064) H12b(0.064) H12c(0.064) H15(0.026) H16(0.027)
 H17(0.026) H19(0.024) H20a(0.048) H20b(0.048) H20c(0.048) H21a(0.047)
 H21b(0.047) H21c(0.047) H22(0.034) H23a(0.074) H23b(0.074) H23c(0.074)
 H24a(0.076) H24b(0.076) H24c(0.076) H25a(0.04) H25b(0.04) H25c(0.04)
 H26a(0.047) H26b(0.047) H26c(0.047) H28(0.029) H29(0.036) H30(0.036)
 H31(0.037) H32(0.031) H36(0.025) H37(0.028) H38(0.027) H40(0.021) H41a(0.043)
 H41b(0.043) H41c(0.043) H42a(0.047) H42b(0.047) H42c(0.047) H43(0.025)
 H44a(0.041) H44b(0.041) H44c(0.041) H45a(0.054) H45b(0.054) H45c(0.054)
 H48(0.031) H49(0.037) H50(0.029) H52(0.023) H53a(0.041) H53b(0.041)
 H53c(0.041) H54a(0.042) H54b(0.042) H54c(0.042) H55(0.022) H56a(0.046)
 H56b(0.046) H56c(0.046) H57a(0.047) H57b(0.047) H57c(0.047) H59(0.032)
 H60(0.039) H61(0.039) H62(0.039) H63(0.031)
 Fixed X: H1Da(0.8695) H1Db(0.8861) H1Dc(0.7795) H1Ua(0.664) H1Ub(0.7751)
 H1Uc(0.6938) H3(0.255) H4(0.1988) H5(0.3213) H7(0.5235) H8a(0.3344)
 H8b(0.4348) H8c(0.4401) H9a(0.4253) H9b(0.4384) H9c(0.3305) H10(0.603)
 H11a(0.5396) H11b(0.5753) H11c(0.4543) H12a(0.446) H12b(0.5687) H12c(0.5179)
 H15(1.1276) H16(1.1965) H17(1.0861) H19(0.8558) H20a(0.913) H20b(0.9152)
 H20c(1.0211) H21a(1.0545) H21b(0.9428) H21c(0.9819) H22(0.8064) H23a(0.9774)
 H23b(0.8578) H23c(0.8969) H24a(0.8837) H24b(0.8441) H24c(0.9654) H25a(0.6266)
 H25b(0.7507) H25c(0.6817) H26a(0.7135) H26b(0.7732) H26c(0.6492) H28(0.6317)
 H29(0.6015) H30(0.6239) H31(0.6725) H32(0.7011) H36(0.3406) H37(0.3162)
 H38(0.461) H40(0.5878) H41a(0.4081) H41b(0.4961) H41c(0.5235) H42a(0.4693)
 H42b(0.4648) H42c(0.375) H43(0.7331) H44a(0.6828) H44b(0.736) H44c(0.6121)
 H45a(0.6023) H45b(0.7265) H45c(0.6586) H48(0.9472) H49(1.1213) H50(1.1749)
 H52(0.7399) H53a(0.7944) H53b(0.6916) H53c(0.8023) H54a(0.7711) H54b(0.6602)
 H54c(0.742) H55(1.0211) H56a(1.2334) H56b(1.1969) H56c(1.162) H57a(1.0344)
 H57b(1.1171) H57c(1.1543) H59(0.9747) H60(1.0856) H61(1.0612) H62(0.9261)
 H63(0.8175)
 Fixed Y: H1Da(0.2483) H1Db(0.3548) H1Dc(0.301) H1Ua(0.3784) H1Ub(0.4295)
 H1Uc(0.367) H3(0.7052) H4(0.6196) H5(0.5853) H7(0.7913) H8a(0.7011) H8b(0.756)
 H8c(0.6646) H9a(0.8983) H9b(0.9038) H9c(0.8528) H10(0.6561) H11a(0.499)
 H11b(0.512) H11c(0.4935) H12a(0.64) H12b(0.6595) H12c(0.7344) H15(0.9063)
 H16(0.8544) H17(0.761) H19(0.8714) H20a(0.7471) H20b(0.8264) H20c(0.8126)
 H21a(0.9785) H21b(0.9947) H21c(1.0146) H22(0.6855) H23a(0.5977) H23b(0.5537)
 H23c(0.5722) H24a(0.7918) H24b(0.6919) H24c(0.7295) H25a(0.9452) H25b(0.9698)
 H25c(0.9054) H26a(0.812) H26b(0.9095) H26c(0.8875) H28(0.4933) H29(0.4846)
 H30(0.6186) H31(0.7611) H32(0.7703) H36(0.1111) H37(0.0299) H38(0.0099)
 H40(0.2175) H41a(0.091) H41b(0.1509) H41c(0.0723) H42a(0.3072) H42b(0.2969)
 H42c(0.2377) H43(0.1001) H44a(-0.0588) H44b(-0.0406) H44c(-0.0703)
 H45a(0.0737) H45b(0.1034) H45c(0.1713) H48(0.364) H49(0.4226) H50(0.416)
 H52(0.2542) H53a(0.1567) H53b(0.1879) H53c(0.2341) H54a(0.3911) H54b(0.3428)
 H54c(0.4093) H55(0.3012) H56a(0.3382) H56b(0.2976) H56c(0.2386) H57a(0.462)
 H57b(0.4348) H57c(0.477) H59(0.1492) H60(0.0734) H61(-0.0848) H62(-0.1697)
 H63(-0.0942)
 Fixed Z: H1Da(0.3773) H1Db(0.4252) H1Dc(0.3678) H1Ua(0.5109) H1Ub(0.5625)
 H1Uc(0.5956) H3(0.9229) H4(0.786) H5(0.6963) H7(1.0171) H8a(1.0553)
 H8b(1.1197) H8c(1.0489) H9a(0.9961) H9b(1.0883) H9c(1.0318) H10(0.745)
 H11a(0.7206) H11b(0.6396) H11c(0.6495) H12a(0.6168) H12b(0.6133) H12c(0.6734)
 H15(1.0409) H16(0.9193) H17(0.801) H19(1.0685) H20a(1.0925) H20b(1.1763)
 H20c(1.1392) H21a(1.1542) H21b(1.1786) H21c(1.1011) H22(0.7806) H23a(0.7357)
 H23b(0.7002) H23c(0.7928) H24a(0.7185) H24b(0.654) H24c(0.6866) H25a(0.9883)
 H25b(1.0094) H25c(1.0483) H26a(0.7747) H26b(0.8353) H26c(0.8151) H28(0.9972)
 H29(1.1256) H30(1.2377) H31(1.2223) H32(1.0938) H36(0.446) H37(0.3066)
 H38(0.2373) H40(0.573) H41a(0.5835) H41b(0.6573) H41c(0.5836) H42a(0.5504)
 H42b(0.6372) H42c(0.5645) H43(0.3227) H44a(0.2946) H44b(0.2209) H44c(0.2134)
 H45a(0.1758) H45b(0.1893) H45c(0.2383) H48(0.8337) H49(0.8261) H50(0.7004)
 H52(0.667) H53a(0.7323) H53b(0.7644) H53c(0.8182) H54a(0.8254) H54b(0.7724)
 H54c(0.7436) H55(0.5046) H56a(0.5788) H56b(0.4836) H56c(0.539) H57a(0.5521)
 H57b(0.4909) H57c(0.5859) H59(0.4311) H60(0.3461) H61(0.3049) H62(0.3477)
 H63(0.436)
;

loop_
_space_group_symop_operation_xyz
'x, y, z'
'-x, -y, -z'

loop_
_atom_site_label
_atom_site_type_symbol
_atom_site_fract_x
_atom_site_fract_y
_atom_site_fract_z
_atom_site_U_iso_or_equiv
_atom_site_adp_type
_atom_site_occupancy
_atom_site_site_symmetry_order
_atom_site_calc_flag
_atom_site_refinement_flags_occupancy
Bi1 Bi 0.69465(2) 0.62780(2) 0.90371(2) 0.01612(3) Uani 1 1 d .
Bi2 Bi 0.78226(2) 0.10375(2) 0.53455(2) 0.01393(2) Uani 1 1 d .
Si1 Si 0.69728(5) 0.81937(5) 0.91116(4) 0.01616(13) Uani 1 1 d .
Si2 Si 0.77749(5) 0.27230(5) 0.49380(4) 0.01318(12) Uani 1 1 d .
N1 N 0.59744(16) 0.72413(14) 0.89305(13) 0.0163(4) Uani 1 1 d .
N2 N 0.79551(16) 0.76387(14) 0.92935(12) 0.0157(4) Uani 1 1 d .
N3 N 0.69418(15) 0.16485(14) 0.46238(12) 0.0139(4) Uani 1 1 d .
N4 N 0.86358(16) 0.24591(14) 0.55922(12) 0.0138(4) Uani 1 1 d .
C1 C 0.48799(18) 0.69837(17) 0.86258(15) 0.0159(5) Uani 1 1 d .
C1D C 0.8351(2) 0.29711(19) 0.40529(16) 0.0211(5) Uani 1 1 d .
H1DA H 0.8695 0.2483 0.3773 0.032 Uiso 1 1 calc .
H1DB H 0.8861 0.3548 0.4252 0.032 Uiso 1 1 calc .
H1DC H 0.7795 0.3010 0.3678 0.032 Uiso 1 1 calc .
C1U C 0.7207(2) 0.37418(18) 0.54720(16) 0.0217(5) Uani 1 1 d .
H1UA H 0.6640 0.3784 0.5109 0.032 Uiso 1 1 calc .
H1UB H 0.7751 0.4295 0.5625 0.032 Uiso 1 1 calc .
H1UC H 0.6938 0.3670 0.5956 0.032 Uiso 1 1 calc .
C2 C 0.4126(2) 0.71986(18) 0.91740(16) 0.0194(5) Uani 1 1 d .
C3 C 0.3050(2) 0.6905(2) 0.88713(19) 0.0266(6) Uani 1 1 d .
H3 H 0.2550 0.7052 0.9229 0.032 Uiso 1 1 calc .
C4 C 0.2711(2) 0.6398(2) 0.8051(2) 0.0301(6) Uani 1 1 d .
H4 H 0.1988 0.6196 0.7860 0.036 Uiso 1 1 calc .
C5 C 0.3447(2) 0.61959(19) 0.75151(18) 0.0256(6) Uani 1 1 d .
H5 H 0.3213 0.5853 0.6963 0.031 Uiso 1 1 calc .
C6 C 0.4534(2) 0.64922(18) 0.77799(16) 0.0190(5) Uani 1 1 d .
C7 C 0.4457(2) 0.77507(19) 1.00813(17) 0.0230(5) Uani 1 1 d .
H7 H 0.5235 0.7913 1.0171 0.028 Uiso 1 1 calc .
C8 C 0.4105(3) 0.7190(3) 1.0631(2) 0.0382(8) Uani 1 1 d .
H8A H 0.3344 0.7011 1.0553 0.057 Uiso 1 1 calc .
H8B H 0.4348 0.7560 1.1197 0.057 Uiso 1 1 calc .
H8C H 0.4401 0.6646 1.0489 0.057 Uiso 1 1 calc .
C9 C 0.4063(3) 0.8660(2) 1.0335(2) 0.0430(9) Uani 1 1 d .
H9A H 0.4253 0.8983 0.9961 0.065 Uiso 1 1 calc .
H9B H 0.4384 0.9038 1.0883 0.065 Uiso 1 1 calc .
H9C H 0.3305 0.8528 1.0318 0.065 Uiso 1 1 calc .
C10 C 0.5312(2) 0.6277(2) 0.71576(16) 0.0239(5) Uani 1 1 d .
H10 H 0.6030 0.6561 0.7450 0.029 Uiso 1 1 calc .
C11 C 0.5245(3) 0.5233(2) 0.6778(2) 0.0410(8) Uani 1 1 d .
H11A H 0.5396 0.4990 0.7206 0.061 Uiso 1 1 calc .
H11B H 0.5753 0.5120 0.6396 0.061 Uiso 1 1 calc .
H11C H 0.4543 0.4935 0.6495 0.061 Uiso 1 1 calc .
C12 C 0.5144(3) 0.6693(3) 0.6486(2) 0.0427(8) Uani 1 1 d .
H12A H 0.4460 0.6400 0.6168 0.064 Uiso 1 1 calc .
H12B H 0.5687 0.6595 0.6133 0.064 Uiso 1 1 calc .
H12C H 0.5179 0.7344 0.6734 0.064 Uiso 1 1 calc .
C13 C 0.90612(19) 0.78704(17) 0.92557(15) 0.0163(5) Uani 1 1 d .
C14 C 0.97436(19) 0.84413(18) 0.99803(15) 0.0173(5) Uani 1 1 d .
C15 C 1.0824(2) 0.86836(19) 0.99353(17) 0.0216(5) Uani 1 1 d .
H15 H 1.1276 0.9063 1.0409 0.026 Uiso 1 1 calc .
C16 C 1.1240(2) 0.83753(19) 0.92076(17) 0.0223(5) Uani 1 1 d .
H16 H 1.1965 0.8544 0.9193 0.027 Uiso 1 1 calc .
C17 C 1.0576(2) 0.78150(19) 0.85004(17) 0.0219(5) Uani 1 1 d .
H17 H 1.0861 0.7610 0.8010 0.026 Uiso 1 1 calc .
C18 C 0.9490(2) 0.75506(19) 0.85052(15) 0.0192(5) Uani 1 1 d .
C19 C 0.9322(2) 0.87541(19) 1.07983(15) 0.0200(5) Uani 1 1 d .
H19 H 0.8558 0.8714 1.0685 0.024 Uiso 1 1 calc .
C20 C 0.9467(3) 0.8092(2) 1.12628(18) 0.0317(7) Uani 1 1 d .
H20A H 0.9130 0.7471 1.0925 0.048 Uiso 1 1 calc .
H20B H 0.9152 0.8264 1.1763 0.048 Uiso 1 1 calc .
H20C H 1.0211 0.8126 1.1392 0.048 Uiso 1 1 calc .
C21 C 0.9825(3) 0.9751(2) 1.13341(18) 0.0314(6) Uani 1 1 d .
H21A H 1.0545 0.9785 1.1542 0.047 Uiso 1 1 calc .
H21B H 0.9428 0.9947 1.1786 0.047 Uiso 1 1 calc .
H21C H 0.9819 1.0146 1.1011 0.047 Uiso 1 1 calc .
C22 C 0.8809(2) 0.6909(2) 0.77106(17) 0.0286(6) Uani 1 1 d .
H22 H 0.8064 0.6855 0.7806 0.034 Uiso 1 1 calc .
C23 C 0.9055(3) 0.5948(3) 0.7478(2) 0.0496(10) Uani 1 1 d .
H23A H 0.9774 0.5977 0.7357 0.074 Uiso 1 1 calc .
H23B H 0.8578 0.5537 0.7002 0.074 Uiso 1 1 calc .
H23C H 0.8969 0.5722 0.7928 0.074 Uiso 1 1 calc .
C24 C 0.8948(3) 0.7296(3) 0.7010(2) 0.0509(11) Uani 1 1 d .
H24A H 0.8837 0.7918 0.7185 0.076 Uiso 1 1 calc .
H24B H 0.8441 0.6919 0.6540 0.076 Uiso 1 1 calc .
H24C H 0.9654 0.7295 0.6866 0.076 Uiso 1 1 calc .
C25 C 0.6880(2) 0.92243(19) 1.00008(18) 0.0269(6) Uani 1 1 d .
H25A H 0.6266 0.9452 0.9883 0.040 Uiso 1 1 calc .
H25B H 0.7507 0.9698 1.0094 0.040 Uiso 1 1 calc .
H25C H 0.6817 0.9054 1.0483 0.040 Uiso 1 1 calc .
C26 C 0.7098(2) 0.8623(2) 0.82349(19) 0.0310(7) Uani 1 1 d .
H26A H 0.7135 0.8120 0.7747 0.047 Uiso 1 1 calc .
H26B H 0.7732 0.9095 0.8353 0.047 Uiso 1 1 calc .
H26C H 0.6492 0.8875 0.8151 0.047 Uiso 1 1 calc .
C27 C 0.6690(2) 0.63278(19) 1.03236(16) 0.0198(5) Uani 1 1 d .
C28 C 0.6396(2) 0.5473(2) 1.04233(18) 0.0243(6) Uani 1 1 d .
H28 H 0.6317 0.4933 0.9972 0.029 Uiso 1 1 calc .
C29 C 0.6219(2) 0.5419(2) 1.11939(19) 0.0301(6) Uani 1 1 d .
H29 H 0.6015 0.4846 1.1256 0.036 Uiso 1 1 calc .
C30 C 0.6349(2) 0.6219(2) 1.18611(19) 0.0302(6) Uani 1 1 d .
H30 H 0.6239 0.6186 1.2377 0.036 Uiso 1 1 calc .
C31 C 0.6642(2) 0.7073(2) 1.17695(19) 0.0310(6) Uani 1 1 d .
H31 H 0.6725 0.7611 1.2223 0.037 Uiso 1 1 calc .
C32 C 0.6814(2) 0.7128(2) 1.09983(18) 0.0256(6) Uani 1 1 d .
H32 H 0.7011 0.7703 1.0938 0.031 Uiso 1 1 calc .
C34 C 0.59032(18) 0.12841(16) 0.41937(14) 0.0137(4) Uani 1 1 d .
C35 C 0.50090(19) 0.13951(17) 0.46224(15) 0.0154(5) Uani 1 1 d .
C36 C 0.3995(2) 0.10282(18) 0.41839(17) 0.0209(5) Uani 1 1 d .
H36 H 0.3406 0.1111 0.4460 0.025 Uiso 1 1 calc .
C37 C 0.3844(2) 0.05449(19) 0.33482(17) 0.0236(6) Uani 1 1 d .
H37 H 0.3162 0.0299 0.3066 0.028 Uiso 1 1 calc .
C38 C 0.4716(2) 0.04304(19) 0.29352(16) 0.0223(5) Uani 1 1 d .
H38 H 0.4610 0.0099 0.2373 0.027 Uiso 1 1 calc .
C39 C 0.5750(2) 0.07961(17) 0.33349(15) 0.0170(5) Uani 1 1 d .
C40 C 0.51258(19) 0.18837(18) 0.55448(15) 0.0176(5) Uani 1 1 d .
H40 H 0.5878 0.2175 0.5730 0.021 Uiso 1 1 calc .
C41 C 0.4822(2) 0.1192(2) 0.59883(17) 0.0286(6) Uani 1 1 d .
H41A H 0.4081 0.0910 0.5835 0.043 Uiso 1 1 calc .
H41B H 0.4961 0.1509 0.6573 0.043 Uiso 1 1 calc .
H41C H 0.5235 0.0723 0.5836 0.043 Uiso 1 1 calc .
C42 C 0.4496(2) 0.2646(2) 0.57888(19) 0.0316(7) Uani 1 1 d .
H42A H 0.4693 0.3072 0.5504 0.047 Uiso 1 1 calc .
H42B H 0.4648 0.2969 0.6372 0.047 Uiso 1 1 calc .
H42C H 0.3750 0.2377 0.5645 0.047 Uiso 1 1 calc .
C43 C 0.6680(2) 0.06638(18) 0.28485(15) 0.0210(5) Uani 1 1 d .
H43 H 0.7331 0.1001 0.3227 0.025 Uiso 1 1 calc .
C44 C 0.6754(2) -0.0353(2) 0.25020(18) 0.0273(6) Uani 1 1 d .
H44A H 0.6828 -0.0588 0.2946 0.041 Uiso 1 1 calc .
H44B H 0.7360 -0.0406 0.2209 0.041 Uiso 1 1 calc .
H44C H 0.6121 -0.0703 0.2134 0.041 Uiso 1 1 calc .
C45 C 0.6634(3) 0.1076(2) 0.21559(18) 0.0358(7) Uani 1 1 d .
H45A H 0.6023 0.0737 0.1758 0.054 Uiso 1 1 calc .
H45B H 0.7265 0.1034 0.1893 0.054 Uiso 1 1 calc .
H45C H 0.6586 0.1713 0.2383 0.054 Uiso 1 1 calc .
C46 C 0.93136(18) 0.30077(16) 0.63347(15) 0.0143(4) Uani 1 1 d .
C47 C 0.89608(19) 0.31297(18) 0.71134(15) 0.0181(5) Uani 1 1 d .
C48 C 0.9693(2) 0.3583(2) 0.78248(16) 0.0257(6) Uani 1 1 d .
H48 H 0.9472 0.3640 0.8337 0.031 Uiso 1 1 calc .
C49 C 1.0732(2) 0.3944(2) 0.77827(18) 0.0306(7) Uani 1 1 d .
H49 H 1.1213 0.4226 0.8261 0.037 Uiso 1 1 calc .
C50 C 1.1057(2) 0.3884(2) 0.70273(17) 0.0245(6) Uani 1 1 d .
H50 H 1.1749 0.4160 0.7004 0.029 Uiso 1 1 calc .
C51 C 1.03685(19) 0.34196(17) 0.62998(15) 0.0170(5) Uani 1 1 d .
C52 C 0.7808(2) 0.28172(19) 0.72203(15) 0.0192(5) Uani 1 1 d .
H52 H 0.7399 0.2542 0.6670 0.023 Uiso 1 1 calc .
C53 C 0.7659(2) 0.2083(2) 0.76303(18) 0.0271(6) Uani 1 1 d .
H53A H 0.7944 0.1567 0.7323 0.041 Uiso 1 1 calc .
H53B H 0.6916 0.1879 0.7644 0.041 Uiso 1 1 calc .
H53C H 0.8023 0.2341 0.8182 0.041 Uiso 1 1 calc .
C54 C 0.7341(2) 0.3639(2) 0.77038(18) 0.0283(6) Uani 1 1 d .
H54A H 0.7711 0.3911 0.8254 0.042 Uiso 1 1 calc .
H54B H 0.6602 0.3428 0.7724 0.042 Uiso 1 1 calc .
H54C H 0.7420 0.4093 0.7436 0.042 Uiso 1 1 calc .
C55 C 1.07708(19) 0.34052(18) 0.54930(16) 0.0183(5) Uani 1 1 d .
H55 H 1.0211 0.3012 0.5046 0.022 Uiso 1 1 calc .
C56 C 1.1766(2) 0.2999(2) 0.53647(19) 0.0309(7) Uani 1 1 d .
H56A H 1.2334 0.3382 0.5788 0.046 Uiso 1 1 calc .
H56B H 1.1969 0.2976 0.4836 0.046 Uiso 1 1 calc .
H56C H 1.1620 0.2386 0.5390 0.046 Uiso 1 1 calc .
C57 C 1.0976(2) 0.4376(2) 0.5440(2) 0.0311(7) Uani 1 1 d .
H57A H 1.0344 0.4620 0.5521 0.047 Uiso 1 1 calc .
H57B H 1.1171 0.4348 0.4909 0.047 Uiso 1 1 calc .
H57C H 1.1543 0.4770 0.5859 0.047 Uiso 1 1 calc .
C58 C 0.8831(2) 0.03533(18) 0.44176(15) 0.0191(5) Uani 1 1 d .
C59 C 0.9646(2) 0.0851(2) 0.41480(17) 0.0266(6) Uani 1 1 d .
H59 H 0.9747 0.1492 0.4311 0.032 Uiso 1 1 calc .
C60 C 1.0311(3) 0.0397(2) 0.36372(19) 0.0329(7) Uani 1 1 d .
H60 H 1.0856 0.0734 0.3461 0.039 Uiso 1 1 calc .
C61 C 1.0166(3) -0.0548(2) 0.33920(17) 0.0326(7) Uani 1 1 d .
H61 H 1.0612 -0.0848 0.3049 0.039 Uiso 1 1 calc .
C62 C 0.9363(3) -0.1056(2) 0.36500(19) 0.0326(7) Uani 1 1 d .
H62 H 0.9261 -0.1697 0.3477 0.039 Uiso 1 1 calc .
C63 C 0.8704(2) -0.0602(2) 0.41728(18) 0.0261(6) Uani 1 1 d .
H63 H 0.8175 -0.0942 0.4360 0.031 Uiso 1 1 calc .
C70 C 0.9393(3) 0.3801(3) 0.0326(2) 0.0411(8) Uani 1 1 d .
C71 C 0.8751(5) 0.4448(4) 0.0202(4) 0.0295(12) Uani 0.5 1 d P
C72 C 0.9135(2) 0.5176(2) -0.00037(17) 0.0259(6) Uani 1 1 d .
C73 C 1.0197(4) 0.5438(4) -0.0111(3) 0.0221(11) Uani 0.5 1 d P
C74 C 0.9509(5) 0.5905(5) -0.0201(4) 0.0315(13) Uani 0.5 1 d P

loop_
_atom_site_aniso_label
_atom_site_aniso_U_11
_atom_site_aniso_U_22
_atom_site_aniso_U_33
_atom_site_aniso_U_23
_atom_site_aniso_U_13
_atom_site_aniso_U_12
Bi1 0.01595(5) 0.01392(5) 0.01860(5) 0.00536(4) 0.00227(3) 0.00384(3)
Bi2 0.01578(4) 0.01108(4) 0.01447(4) 0.00431(3) 0.00143(3) 0.00195(3)
Si1 0.0143(3) 0.0146(3) 0.0198(3) 0.0079(3) -0.0005(2) 0.0006(2)
Si2 0.0128(3) 0.0113(3) 0.0146(3) 0.0045(2) 0.0006(2) 0.0008(2)
N1 0.0143(9) 0.0139(10) 0.0206(10) 0.0062(8) 0.0000(8) 0.0028(8)
N2 0.0151(9) 0.0153(10) 0.0178(10) 0.0066(8) 0.0024(8) 0.0037(8)
N3 0.0119(9) 0.0110(9) 0.0179(10) 0.0051(8) 0.0003(7) 0.0004(7)
N4 0.0165(9) 0.0094(9) 0.0137(9) 0.0024(8) -0.0009(7) 0.0024(7)
C1 0.0137(11) 0.0121(11) 0.0215(12) 0.0062(9) 0.0001(9) 0.0020(8)
C1D 0.0208(12) 0.0230(13) 0.0204(13) 0.0117(11) 0.0015(10) -0.0012(10)
C1U 0.0271(13) 0.0155(12) 0.0228(13) 0.0059(10) 0.0000(10) 0.0076(10)
C2 0.0181(12) 0.0144(12) 0.0253(13) 0.0061(10) 0.0036(10) 0.0037(9)
C3 0.0144(12) 0.0218(14) 0.0411(17) 0.0070(12) 0.0054(11) 0.0042(10)
C4 0.0146(12) 0.0224(14) 0.0458(18) 0.0051(13) -0.0059(12) 0.0010(10)
C5 0.0214(13) 0.0198(13) 0.0292(15) 0.0027(11) -0.0080(11) 0.0026(10)
C6 0.0186(12) 0.0142(12) 0.0230(13) 0.0058(10) -0.0018(9) 0.0028(9)
C7 0.0212(13) 0.0218(14) 0.0248(14) 0.0048(11) 0.0064(10) 0.0064(10)
C8 0.0338(17) 0.048(2) 0.0318(17) 0.0154(16) 0.0101(13) 0.0007(15)
C9 0.047(2) 0.0332(18) 0.0385(19) -0.0066(15) -0.0033(15) 0.0202(16)
C10 0.0261(14) 0.0235(14) 0.0186(13) 0.0036(11) 0.0001(10) 0.0046(11)
C11 0.044(2) 0.0278(17) 0.044(2) 0.0003(15) 0.0098(15) 0.0101(14)
C12 0.049(2) 0.053(2) 0.0292(17) 0.0204(16) 0.0005(15) 0.0084(17)
C13 0.0140(11) 0.0162(12) 0.0188(12) 0.0078(10) 0.0002(9) 0.0010(9)
C14 0.0168(11) 0.0175(12) 0.0185(12) 0.0081(10) 0.0001(9) 0.0029(9)
C15 0.0172(12) 0.0192(13) 0.0256(14) 0.0072(11) -0.0031(10) -0.0005(10)
C16 0.0151(12) 0.0195(13) 0.0329(15) 0.0110(11) 0.0051(10) 0.0008(10)
C17 0.0205(12) 0.0229(14) 0.0242(13) 0.0094(11) 0.0080(10) 0.0046(10)
C18 0.0175(12) 0.0214(13) 0.0185(12) 0.0082(10) 0.0026(9) 0.0009(9)
C19 0.0185(12) 0.0232(13) 0.0165(12) 0.0064(10) -0.0008(9) 0.0020(10)
C20 0.0378(17) 0.0342(17) 0.0255(15) 0.0160(13) 0.0027(12) 0.0031(13)
C21 0.0387(17) 0.0277(16) 0.0231(14) 0.0037(12) 0.0043(12) 0.0047(13)
C22 0.0212(13) 0.0396(18) 0.0174(13) 0.0031(12) 0.0030(10) 0.0000(12)
C23 0.042(2) 0.037(2) 0.044(2) -0.0163(16) -0.0009(16) 0.0016(16)
C24 0.0362(19) 0.092(3) 0.0212(16) 0.0217(19) 0.0056(13) -0.0005(19)
C25 0.0266(14) 0.0148(13) 0.0349(16) 0.0036(12) -0.0005(12) 0.0037(10)
C26 0.0292(15) 0.0345(17) 0.0335(16) 0.0224(14) -0.0037(12) -0.0003(12)
C27 0.0171(12) 0.0222(13) 0.0241(13) 0.0125(11) 0.0036(9) 0.0056(10)
C28 0.0257(14) 0.0200(13) 0.0312(15) 0.0124(12) 0.0067(11) 0.0065(11)
C29 0.0304(15) 0.0278(16) 0.0411(17) 0.0221(14) 0.0106(13) 0.0073(12)
C30 0.0328(16) 0.0386(18) 0.0279(15) 0.0198(14) 0.0096(12) 0.0116(13)
C31 0.0378(17) 0.0285(16) 0.0266(15) 0.0086(13) 0.0075(12) 0.0074(13)
C32 0.0292(14) 0.0206(14) 0.0286(15) 0.0120(12) 0.0027(11) 0.0030(11)
C34 0.0150(11) 0.0085(10) 0.0169(11) 0.0050(9) -0.0002(8) 0.0003(8)
C35 0.0151(11) 0.0127(11) 0.0186(12) 0.0067(9) 0.0004(9) 0.0018(9)
C36 0.0143(11) 0.0203(13) 0.0309(14) 0.0131(11) 0.0022(10) 0.0024(9)
C37 0.0176(12) 0.0220(14) 0.0291(14) 0.0116(11) -0.0082(10) -0.0026(10)
C38 0.0269(14) 0.0194(13) 0.0165(12) 0.0059(10) -0.0054(10) -0.0020(10)
C39 0.0222(12) 0.0123(11) 0.0154(11) 0.0058(9) 0.0003(9) -0.0004(9)
C40 0.0150(11) 0.0177(12) 0.0200(12) 0.0054(10) 0.0053(9) 0.0040(9)
C41 0.0364(16) 0.0302(16) 0.0217(14) 0.0126(12) 0.0083(12) 0.0051(13)
C42 0.0319(16) 0.0259(15) 0.0345(16) 0.0018(13) 0.0069(12) 0.0148(12)
C43 0.0261(13) 0.0168(12) 0.0156(12) 0.0021(10) 0.0049(10) -0.0011(10)
C44 0.0330(15) 0.0246(15) 0.0234(14) 0.0058(12) 0.0090(11) 0.0064(12)
C45 0.054(2) 0.0284(16) 0.0239(15) 0.0108(13) 0.0126(14) 0.0014(14)
C46 0.0141(11) 0.0107(11) 0.0173(11) 0.0043(9) -0.0006(8) 0.0028(8)
C47 0.0172(11) 0.0173(12) 0.0164(12) 0.0022(10) -0.0003(9) 0.0030(9)
C48 0.0252(14) 0.0305(15) 0.0153(12) 0.0015(11) -0.0012(10) 0.0037(11)
C49 0.0255(14) 0.0364(17) 0.0204(14) 0.0026(12) -0.0085(11) 0.0002(12)
C50 0.0157(12) 0.0242(14) 0.0279(14) 0.0065(12) -0.0044(10) -0.0031(10)
C51 0.0144(11) 0.0143(11) 0.0213(12) 0.0058(10) -0.0002(9) 0.0020(9)
C52 0.0173(12) 0.0228(13) 0.0147(11) 0.0027(10) 0.0034(9) 0.0040(10)
C53 0.0263(14) 0.0296(16) 0.0282(15) 0.0124(13) 0.0079(11) 0.0066(12)
C54 0.0300(15) 0.0294(16) 0.0258(14) 0.0053(12) 0.0065(11) 0.0137(12)
C55 0.0145(11) 0.0192(12) 0.0218(13) 0.0095(10) 0.0008(9) 0.0008(9)
C56 0.0249(14) 0.0431(19) 0.0328(16) 0.0188(14) 0.0096(12) 0.0145(13)
C57 0.0330(16) 0.0240(15) 0.0373(17) 0.0174(13) -0.0017(13) -0.0025(12)
C58 0.0236(13) 0.0181(12) 0.0143(11) 0.0016(10) 0.0000(9) 0.0095(10)
C59 0.0298(15) 0.0223(14) 0.0263(14) 0.0053(12) 0.0068(11) 0.0066(11)
C60 0.0323(16) 0.0410(19) 0.0270(15) 0.0101(14) 0.0100(12) 0.0125(14)
C61 0.0416(17) 0.0447(19) 0.0150(13) 0.0047(13) 0.0033(12) 0.0290(15)
C62 0.0469(19) 0.0239(15) 0.0294(16) 0.0057(12) 0.0017(13) 0.0211(14)
C63 0.0317(15) 0.0192(14) 0.0287(15) 0.0074(11) 0.0026(11) 0.0111(11)
C70 0.0328(17) 0.043(2) 0.047(2) 0.0127(17) 0.0087(15) 0.0090(15)
C71 0.028(3) 0.029(3) 0.026(3) 0.005(2) 0.004(2) 0.000(2)
C72 0.0237(13) 0.0277(15) 0.0232(14) 0.0040(12) 0.0007(11) 0.0079(11)
C73 0.028(3) 0.021(3) 0.016(2) 0.005(2) 0.000(2) 0.004(2)
C74 0.030(3) 0.032(3) 0.036(3) 0.014(3) 0.006(2) 0.010(3)

loop_
_atom_type_symbol
_atom_type_description
_atom_type_scat_dispersion_real
_atom_type_scat_dispersion_imag
_atom_type_scat_source
C C 0.0033 0.0016 'International Tables Vol C Tables 4.2.6.8 and 6.1.1.4'
H H 0.0000 0.0000 'International Tables Vol C Tables 4.2.6.8 and 6.1.1.4'
Bi Bi -4.1077 10.2566 'International Tables Vol C Tables 4.2.6.8 and 6.1.1.4'
N N 0.0061 0.0033 'International Tables Vol C Tables 4.2.6.8 and 6.1.1.4'
Si Si 0.0817 0.0704 'International Tables Vol C Tables 4.2.6.8 and 6.1.1.4'

loop_
_geom_angle_atom_site_label_1
_geom_angle_atom_site_label_2
_geom_angle_atom_site_label_3
_geom_angle
_geom_angle_site_symmetry_1
_geom_angle_site_symmetry_3
N1 Bi1 Si1 35.10(6) . .
N1 Bi1 N2 70.50(7) . .
N1 Bi1 C27 98.02(9) . .
N2 Bi1 Si1 35.46(5) . .
N2 Bi1 C27 100.50(9) . .
C27 Bi1 Si1 102.92(7) . .
N3 Bi2 Si2 35.31(5) . .
N3 Bi2 C58 100.32(8) . .
N4 Bi2 Si2 35.55(5) . .
N4 Bi2 N3 70.86(7) . .
N4 Bi2 C58 97.44(9) . .
C58 Bi2 Si2 100.45(7) . .
N1 Si1 Bi1 46.69(7) . .
N1 Si1 N2 93.65(10) . .
N1 Si1 C25 115.14(12) . .
N1 Si1 C26 114.57(12) . .
N2 Si1 Bi1 47.05(7) . .
N2 Si1 C25 113.91(12) . .
N2 Si1 C26 115.13(13) . .
C25 Si1 Bi1 129.70(10) . .
C26 Si1 Bi1 125.53(11) . .
C26 Si1 C25 104.77(15) . .
N3 Si2 Bi2 47.06(6) . .
N3 Si2 N4 93.90(10) . .
N3 Si2 C1D 111.30(11) . .
N3 Si2 C1U 117.49(12) . .
N4 Si2 Bi2 46.86(7) . .
N4 Si2 C1D 115.40(11) . .
N4 Si2 C1U 113.12(11) . .
C1D Si2 Bi2 124.77(9) . .
C1U Si2 Bi2 129.44(9) . .
C1U Si2 C1D 105.79(12) . .
Si1 N1 Bi1 98.21(9) . .
C1 N1 Bi1 124.30(16) . .
C1 N1 Si1 136.22(17) . .
Si1 N2 Bi1 97.49(9) . .
C13 N2 Bi1 128.66(16) . .
C13 N2 Si1 128.79(17) . .
Si2 N3 Bi2 97.63(9) . .
C34 N3 Bi2 127.17(15) . .
C34 N3 Si2 133.90(16) . .
Si2 N4 Bi2 97.59(9) . .
C46 N4 Bi2 123.55(15) . .
C46 N4 Si2 132.73(16) . .
N1 C1 C6 120.5(2) . .
C2 C1 N1 119.7(2) . .
C2 C1 C6 119.8(2) . .
C1 C2 C7 121.7(2) . .
C3 C2 C1 119.0(2) . .
C3 C2 C7 119.2(2) . .
C4 C3 C2 121.2(3) . .
C5 C4 C3 119.6(3) . .
C4 C5 C6 121.6(3) . .
C1 C6 C10 121.9(2) . .
C5 C6 C1 118.7(3) . .
C5 C6 C10 119.4(2) . .
C2 C7 C8 112.4(2) . .
C2 C7 C9 111.7(2) . .
C8 C7 C9 110.7(3) . .
C6 C10 C11 111.5(2) . .
C6 C10 C12 111.4(3) . .
C12 C10 C11 110.6(3) . .
C14 C13 N2 119.0(2) . .
C14 C13 C18 119.6(2) . .
C18 C13 N2 121.4(2) . .
C13 C14 C19 121.0(2) . .
C15 C14 C13 118.8(2) . .
C15 C14 C19 120.2(2) . .
C16 C15 C14 121.7(2) . .
C15 C16 C17 119.7(2) . .
C16 C17 C18 121.4(3) . .
C13 C18 C22 122.4(2) . .
C17 C18 C13 118.9(2) . .
C17 C18 C22 118.7(2) . .
C14 C19 C20 109.5(2) . .
C14 C19 C21 113.7(2) . .
C21 C19 C20 110.4(2) . .
C18 C22 C23 110.4(2) . .
C18 C22 C24 111.6(3) . .
C23 C22 C24 111.0(3) . .
C28 C27 Bi1 115.6(2) . .
C32 C27 Bi1 125.04(19) . .
C32 C27 C28 119.4(3) . .
C27 C28 C29 120.6(3) . .
C30 C29 C28 119.5(3) . .
C29 C30 C31 120.4(3) . .
C30 C31 C32 120.2(3) . .
C27 C32 C31 119.9(3) . .
N3 C34 C35 120.1(2) . .
N3 C34 C39 120.2(2) . .
C39 C34 C35 119.6(2) . .
C34 C35 C40 121.9(2) . .
C36 C35 C34 119.0(2) . .
C36 C35 C40 119.1(2) . .
C37 C36 C35 121.4(2) . .
C38 C37 C36 119.4(2) . .
C37 C38 C39 121.9(2) . .
C34 C39 C43 121.6(2) . .
C38 C39 C34 118.6(2) . .
C38 C39 C43 119.8(2) . .
C35 C40 C41 110.9(2) . .
C35 C40 C42 112.9(2) . .
C42 C40 C41 110.5(2) . .
C39 C43 C44 112.0(2) . .
C39 C43 C45 111.4(2) . .
C44 C43 C45 110.5(2) . .
C47 C46 N4 121.3(2) . .
C51 C46 N4 119.7(2) . .
C51 C46 C47 119.0(2) . .
C46 C47 C52 123.2(2) . .
C48 C47 C46 119.0(2) . .
C48 C47 C52 117.8(2) . .
C49 C48 C47 121.4(3) . .
C48 C49 C50 119.6(2) . .
C49 C50 C51 121.3(3) . .
C46 C51 C55 122.1(2) . .
C50 C51 C46 119.5(2) . .
C50 C51 C55 118.4(2) . .
C47 C52 C53 113.0(2) . .
C47 C52 C54 111.4(2) . .
C53 C52 C54 109.7(2) . .
C51 C55 C56 112.5(2) . .
C51 C55 C57 110.4(2) . .
C57 C55 C56 110.5(2) . .
C59 C58 Bi2 122.8(2) . .
C63 C58 Bi2 118.1(2) . .
C63 C58 C59 118.7(3) . .
C60 C59 C58 120.4(3) . .
C61 C60 C59 120.1(3) . .
C60 C61 C62 120.5(3) . .
C61 C62 C63 119.5(3) . .
C58 C63 C62 120.7(3) . .
C73 C70 C71 56.9(4) 2_765 .
C73 C70 C74 53.3(4) 2_765 2_765
C74 C70 C71 110.1(4) 2_765 .
C72 C71 C70 123.5(5) . .
C72 C71 C73 65.2(4) . 2_765
C73 C71 C70 58.3(4) 2_765 .
C71 C72 C73 124.5(4) . .
C71 C72 C73 58.7(4) . 2_765
C73 C72 C73 65.8(4) . 2_765
C74 C72 C71 179.3(5) . .
C74 C72 C73 56.1(4) . .
C74 C72 C73 121.9(4) . 2_765
C70 C73 C72 124.9(4) 2_765 .
C70 C73 C72 120.9(4) 2_765 2_765
C70 C73 C73 176.3(7) 2_765 2_765
C71 C73 C70 64.8(4) 2_765 2_765
C71 C73 C72 56.1(4) 2_765 2_765
C71 C73 C72 170.2(5) 2_765 .
C71 C73 C73 111.7(6) 2_765 2_765
C72 C73 C72 114.2(4) . 2_765
C72 C73 C73 58.6(4) . 2_765
C72 C73 C73 55.6(3) 2_765 2_765
C74 C73 C70 66.4(4) . 2_765
C74 C73 C71 131.2(6) . 2_765
C74 C73 C72 58.5(4) . .
C74 C73 C72 172.6(6) . 2_765
C74 C73 C73 117.1(7) . 2_765
C72 C74 C70 125.8(5) . 2_765
C73 C74 C70 60.3(4) . 2_765
C73 C74 C72 65.4(4) . .

loop_
_geom_bond_atom_site_label_1
_geom_bond_atom_site_label_2
_geom_bond_distance
_geom_bond_site_symmetry_2
Bi1 Si1 2.9493(7) .
Bi1 N1 2.168(2) .
Bi1 N2 2.177(2) .
Bi1 C27 2.253(3) .
Bi2 Si2 2.9504(6) .
Bi2 N3 2.1790(19) .
Bi2 N4 2.172(2) .
Bi2 C58 2.252(3) .
Si1 N1 1.713(2) .
Si1 N2 1.726(2) .
Si1 C25 1.861(3) .
Si1 C26 1.854(3) .
Si2 N3 1.721(2) .
Si2 N4 1.731(2) .
Si2 C1D 1.867(3) .
Si2 C1U 1.864(3) .
N1 C1 1.414(3) .
N2 C13 1.420(3) .
N3 C34 1.414(3) .
N4 C46 1.424(3) .
C1 C2 1.411(4) .
C1 C6 1.414(4) .
C2 C3 1.392(4) .
C2 C7 1.516(4) .
C3 C4 1.381(4) .
C4 C5 1.376(4) .
C5 C6 1.394(4) .
C6 C10 1.519(4) .
C7 C8 1.529(4) .
C7 C9 1.535(4) .
C10 C11 1.532(4) .
C10 C12 1.528(4) .
C13 C14 1.414(3) .
C13 C18 1.419(4) .
C14 C15 1.392(4) .
C14 C19 1.513(4) .
C15 C16 1.376(4) .
C16 C17 1.379(4) .
C17 C18 1.391(4) .
C18 C22 1.519(4) .
C19 C20 1.531(4) .
C19 C21 1.527(4) .
C22 C23 1.522(5) .
C22 C24 1.529(4) .
C27 C28 1.391(4) .
C27 C32 1.383(4) .
C28 C29 1.395(4) .
C29 C30 1.375(5) .
C30 C31 1.383(4) .
C31 C32 1.396(4) .
C34 C35 1.418(3) .
C34 C39 1.416(3) .
C35 C36 1.393(3) .
C35 C40 1.515(3) .
C36 C37 1.381(4) .
C37 C38 1.379(4) .
C38 C39 1.392(3) .
C39 C43 1.517(4) .
C40 C41 1.530(4) .
C40 C42 1.524(4) .
C43 C44 1.528(4) .
C43 C45 1.537(4) .
C46 C47 1.416(3) .
C46 C51 1.412(3) .
C47 C48 1.399(3) .
C47 C52 1.523(3) .
C48 C49 1.375(4) .
C49 C50 1.379(4) .
C50 C51 1.392(3) .
C51 C55 1.517(4) .
C52 C53 1.525(4) .
C52 C54 1.536(4) .
C55 C56 1.529(4) .
C55 C57 1.526(4) .
C58 C59 1.392(4) .
C58 C63 1.388(4) .
C59 C60 1.389(4) .
C60 C61 1.371(5) .
C61 C62 1.379(5) .
C62 C63 1.394(4) .
C70 C71 1.473(7) .
C70 C73 1.386(6) 2_765
C70 C74 1.461(7) 2_765
C71 C72 1.325(7) .
C71 C73 1.364(8) 2_765
C72 C73 1.449(6) 2_765
C72 C73 1.401(6) .
C72 C74 1.313(7) .
C73 C70 1.386(6) 2_765
C73 C71 1.364(8) 2_765
C73 C72 1.449(6) 2_765
C73 C73 1.549(11) 2_765
C73 C74 1.278(8) .
C74 C70 1.462(7) 2_765

loop_
_geom_torsion_atom_site_label_1
_geom_torsion_atom_site_label_2
_geom_torsion_atom_site_label_3
_geom_torsion_atom_site_label_4
_geom_torsion
_geom_torsion_site_symmetry_1
_geom_torsion_site_symmetry_4
Bi1 Si1 N1 C1 -166.8(3) . .
Bi1 Si1 N2 C13 156.1(3) . .
Bi1 N1 C1 C2 107.4(2) . .
Bi1 N1 C1 C6 -71.0(3) . .
Bi1 N2 C13 C14 -118.5(2) . .
Bi1 N2 C13 C18 62.3(3) . .
Bi1 C27 C28 C29 179.8(2) . .
Bi1 C27 C32 C31 -179.4(2) . .
Bi2 Si2 N3 C34 167.2(3) . .
Bi2 Si2 N4 C46 -151.9(3) . .
Bi2 N3 C34 C35 80.4(3) . .
Bi2 N3 C34 C39 -98.8(2) . .
Bi2 N4 C46 C47 -53.8(3) . .
Bi2 N4 C46 C51 124.4(2) . .
Bi2 C58 C59 C60 173.6(2) . .
Bi2 C58 C63 C62 -175.0(2) . .
Si1 N1 C1 C2 -88.5(3) . .
Si1 N1 C1 C6 93.1(3) . .
Si1 N2 C13 C14 92.5(3) . .
Si1 N2 C13 C18 -86.7(3) . .
Si2 N3 C34 C35 -83.6(3) . .
Si2 N3 C34 C39 97.3(3) . .
Si2 N4 C46 C47 92.1(3) . .
Si2 N4 C46 C51 -89.6(3) . .
N1 Si1 N2 Bi1 3.22(10) . .
N1 Si1 N2 C13 159.3(2) . .
N1 C1 C2 C3 -177.2(2) . .
N1 C1 C2 C7 3.6(4) . .
N1 C1 C6 C5 175.6(2) . .
N1 C1 C6 C10 -4.1(4) . .
N2 Si1 N1 Bi1 -3.24(10) . .
N2 Si1 N1 C1 -170.0(3) . .
N2 C13 C14 C15 -178.5(2) . .
N2 C13 C14 C19 3.9(3) . .
N2 C13 C18 C17 178.7(2) . .
N2 C13 C18 C22 -3.0(4) . .
N3 Si2 N4 Bi2 0.97(10) . .
N3 Si2 N4 C46 -150.9(2) . .
N3 C34 C35 C36 -179.9(2) . .
N3 C34 C35 C40 -1.2(3) . .
N3 C34 C39 C38 178.7(2) . .
N3 C34 C39 C43 -1.2(3) . .
N4 Si2 N3 Bi2 -0.97(10) . .
N4 Si2 N3 C34 166.2(2) . .
N4 C46 C47 C48 172.5(2) . .
N4 C46 C47 C52 -9.4(4) . .
N4 C46 C51 C50 -174.2(2) . .
N4 C46 C51 C55 8.2(3) . .
C1 C2 C3 C4 0.9(4) . .
C1 C2 C7 C8 -116.2(3) . .
C1 C2 C7 C9 118.6(3) . .
C1 C6 C10 C11 115.1(3) . .
C1 C6 C10 C12 -120.7(3) . .
C1D Si2 N3 Bi2 118.25(11) . .
C1D Si2 N3 C34 -74.6(3) . .
C1D Si2 N4 Bi2 -114.84(12) . .
C1D Si2 N4 C46 93.3(2) . .
C1U Si2 N3 Bi2 -119.60(11) . .
C1U Si2 N3 C34 47.6(3) . .
C1U Si2 N4 Bi2 123.13(11) . .
C1U Si2 N4 C46 -28.8(3) . .
C2 C1 C6 C5 -2.8(4) . .
C2 C1 C6 C10 177.5(2) . .
C2 C3 C4 C5 -1.4(4) . .
C3 C2 C7 C8 64.5(3) . .
C3 C2 C7 C9 -60.6(4) . .
C3 C4 C5 C6 -0.2(4) . .
C4 C5 C6 C1 2.3(4) . .
C4 C5 C6 C10 -178.0(3) . .
C5 C6 C10 C11 -64.6(3) . .
C5 C6 C10 C12 59.5(3) . .
C6 C1 C2 C3 1.2(4) . .
C6 C1 C2 C7 -178.0(2) . .
C7 C2 C3 C4 -179.8(3) . .
C13 C14 C15 C16 -0.6(4) . .
C13 C14 C19 C20 94.6(3) . .
C13 C14 C19 C21 -141.4(2) . .
C13 C18 C22 C23 -109.3(3) . .
C13 C18 C22 C24 126.7(3) . .
C14 C13 C18 C17 -0.5(4) . .
C14 C13 C18 C22 177.8(2) . .
C14 C15 C16 C17 0.3(4) . .
C15 C14 C19 C20 -82.9(3) . .
C15 C14 C19 C21 41.1(3) . .
C15 C16 C17 C18 -0.1(4) . .
C16 C17 C18 C13 0.2(4) . .
C16 C17 C18 C22 -178.2(3) . .
C17 C18 C22 C23 69.1(3) . .
C17 C18 C22 C24 -54.9(4) . .
C18 C13 C14 C15 0.7(4) . .
C18 C13 C14 C19 -176.9(2) . .
C19 C14 C15 C16 177.0(2) . .
C25 Si1 N1 Bi1 -121.83(12) . .
C25 Si1 N1 C1 71.4(3) . .
C25 Si1 N2 Bi1 122.82(12) . .
C25 Si1 N2 C13 -81.1(2) . .
C26 Si1 N1 Bi1 116.56(13) . .
C26 Si1 N1 C1 -50.2(3) . .
C26 Si1 N2 Bi1 -116.12(13) . .
C26 Si1 N2 C13 39.9(3) . .
C27 C28 C29 C30 -0.7(4) . .
C28 C27 C32 C31 -0.1(4) . .
C28 C29 C30 C31 0.7(5) . .
C29 C30 C31 C32 -0.3(5) . .
C30 C31 C32 C27 0.0(4) . .
C32 C27 C28 C29 0.4(4) . .
C34 C35 C36 C37 1.4(4) . .
C34 C35 C40 C41 -107.2(3) . .
C34 C35 C40 C42 128.2(3) . .
C34 C39 C43 C44 114.3(3) . .
C34 C39 C43 C45 -121.3(3) . .
C35 C34 C39 C38 -0.5(3) . .
C35 C34 C39 C43 179.6(2) . .
C35 C36 C37 C38 -0.7(4) . .
C36 C35 C40 C41 71.6(3) . .
C36 C35 C40 C42 -53.1(3) . .
C36 C37 C38 C39 -0.6(4) . .
C37 C38 C39 C34 1.2(4) . .
C37 C38 C39 C43 -179.0(2) . .
C38 C39 C43 C44 -65.5(3) . .
C38 C39 C43 C45 58.9(3) . .
C39 C34 C35 C36 -0.7(3) . .
C39 C34 C35 C40 178.0(2) . .
C40 C35 C36 C37 -177.4(2) . .
C46 C47 C48 C49 2.8(4) . .
C46 C47 C52 C53 117.7(3) . .
C46 C47 C52 C54 -118.2(3) . .
C46 C51 C55 C56 -125.4(3) . .
C46 C51 C55 C57 110.6(3) . .
C47 C46 C51 C50 4.1(4) . .
C47 C46 C51 C55 -173.5(2) . .
C47 C48 C49 C50 1.9(5) . .
C48 C47 C52 C53 -64.2(3) . .
C48 C47 C52 C54 59.9(3) . .
C48 C49 C50 C51 -3.6(5) . .
C49 C50 C51 C46 0.6(4) . .
C49 C50 C51 C55 178.3(3) . .
C50 C51 C55 C56 57.0(3) . .
C50 C51 C55 C57 -67.0(3) . .
C51 C46 C47 C48 -5.8(4) . .
C51 C46 C47 C52 172.3(2) . .
C52 C47 C48 C49 -175.4(3) . .
C58 C59 C60 C61 0.3(4) . .
C59 C58 C63 C62 -1.6(4) . .
C59 C60 C61 C62 -0.2(4) . .
C60 C61 C62 C63 -0.8(4) . .
C61 C62 C63 C58 1.7(4) . .
C63 C58 C59 C60 0.6(4) . .
C70 C71 C72 C73 -1.6(8) . .
C70 C71 C72 C73 0.0(4) . 2_765
C70 C73 C74 C72 179.5(5) 2_765 .
C71 C72 C73 C70 -180.0(5) . 2_765
C71 C72 C73 C72 1.5(6) . 2_765
C71 C72 C73 C73 1.5(6) . 2_765
C71 C72 C73 C74 -179.4(6) . .
C71 C73 C74 C70 -1.3(7) 2_765 2_765
C71 C73 C74 C72 178.2(7) 2_765 .
C72 C73 C74 C70 -179.5(5) . 2_765
C73 C70 C71 C72 0.0(5) 2_765 .
C73 C71 C72 C73 -1.6(6) 2_765 .
C73 C72 C73 C70 178.6(8) 2_765 2_765
C73 C72 C73 C72 0.004(0) 2_765 2_765
C73 C72 C73 C74 179.1(6) 2_765 .
C73 C72 C74 C70 -0.4(8) 2_765 2_765
C73 C72 C74 C70 0.5(5) . 2_765
C73 C72 C74 C73 -1.0(7) 2_765 .
C73 C73 C74 C70 -178.7(7) 2_765 2_765
C73 C73 C74 C72 0.9(6) 2_765 .
C74 C70 C71 C72 0.9(7) 2_765 .
C74 C70 C71 C73 0.9(5) 2_765 2_765
C74 C72 C73 C70 -0.5(5) . 2_765
C74 C72 C73 C72 -179.1(6) . 2_765
C74 C72 C73 C73 -179.1(6) . 2_765
